data_4322548
loop_
_publ_author_name
'Hing W. Yim'
'Linh M. Tran'
'Eric E. Pullen'
'Daniel Rabinovich'
'Louise M. Liable-Sands'
'Thomas E. Concolino'
'Arnold L. Rheingold'

_publ_contact_author
;
     Dr. Daniel Rabinovich
     Department of Chemistry
     The University of North Carolina at Charlotte
     9201 University City Boulevard
     Charlotte, NC 28223
     USA
;
_publ_contact_author_email DRabinov@email.uncc.edu
_publ_contact_author_fax +704-547-3151
_publ_contact_author_phone +704-547-4442
_publ_section_title
;
 One-Dimensional Copper(I) Coordination Polymers Based on a Tridentate
 Thioether Ligand
;
_journal_name_full 'Inorganic Chemistry'
_journal_page_first 6234
_journal_page_last 6239
_journal_paper_doi 10.1021/ic990642r
_journal_volume 38
_journal_year 1999
_chemical_formula_sum 'C11 H24 Cu F6 N2 P S3 Si'
_chemical_formula_weight 517.10
_chemical_name_systematic
; 
 ? 
;
_space_group_IT_number 14
_symmetry_cell_setting monoclinic
_symmetry_space_group_name_Hall '-P 2yn'
_symmetry_space_group_name_H-M 'P 1 21/n 1'
_atom_sites_solution_hydrogens geom
_atom_sites_solution_primary direct
_atom_sites_solution_secondary difmap
_audit_creation_method SHELXL-97
_cell_angle_alpha 90.00
_cell_angle_beta 99.7998(9)
_cell_angle_gamma 90.00
_cell_formula_units_Z 4
_cell_length_a 8.4288(2)
_cell_length_b 20.8982(2)
_cell_length_c 12.5855(2)
_cell_measurement_temperature 173(2)
_cell_volume 2184.55(7)
_computing_cell_refinement 'Bruker SMART'
_computing_data_collection 'Bruker SMART'
_computing_data_reduction 'Bruker SHELXTL'
_computing_molecular_graphics 'Bruker SHELXTL'
_computing_publication_material 'Bruker SHELXTL'
_computing_structure_refinement 'SHELXL-97 (Sheldrick, 1997)'
_computing_structure_solution 'SHELXS-97 (Sheldrick, 1990)'
_diffrn_ambient_temperature 173(2)
_diffrn_measured_fraction_theta_full 0.904
_diffrn_measured_fraction_theta_max 0.904
_diffrn_measurement_device_type 'CCD area detector'
_diffrn_measurement_method 'phi and omega scans'
_diffrn_radiation_monochromator graphite
_diffrn_radiation_source 'fine-focus sealed tube'
_diffrn_radiation_type MoK\a
_diffrn_radiation_wavelength 0.71073
_diffrn_reflns_av_R_equivalents 0.0421
_diffrn_reflns_av_sigmaI/netI 0.0389
_diffrn_reflns_limit_h_max 10
_diffrn_reflns_limit_h_min -10
_diffrn_reflns_limit_k_max 25
_diffrn_reflns_limit_k_min -22
_diffrn_reflns_limit_l_max 15
_diffrn_reflns_limit_l_min -10
_diffrn_reflns_number 8388
_diffrn_reflns_theta_full 26.00
_diffrn_reflns_theta_max 26.00
_diffrn_reflns_theta_min 1.91
_exptl_absorpt_coefficient_mu 1.462
_exptl_absorpt_correction_T_max 0.8676
_exptl_absorpt_correction_T_min 0.5924
_exptl_absorpt_correction_type 'empirical from SADABS'
_exptl_crystal_colour colorless
_exptl_crystal_density_diffrn 1.572
_exptl_crystal_density_method 'not measured'
_exptl_crystal_description plate
_exptl_crystal_F_000 1056
_exptl_crystal_size_max 0.40
_exptl_crystal_size_mid 0.20
_exptl_crystal_size_min 0.10
_refine_diff_density_max 1.172
_refine_diff_density_min -0.869
_refine_diff_density_rms 0.140
_refine_ls_extinction_method none
_refine_ls_goodness_of_fit_ref 2.120
_refine_ls_hydrogen_treatment mixed
_refine_ls_matrix_type full
_refine_ls_number_parameters 250
_refine_ls_number_reflns 3883
_refine_ls_number_restraints 0
_refine_ls_restrained_S_all 2.120
_refine_ls_R_factor_all 0.0874
_refine_ls_R_factor_gt 0.0785
_refine_ls_shift/su_max 0.241
_refine_ls_shift/su_mean 0.020
_refine_ls_structure_factor_coef Fsqd
_refine_ls_weighting_details 'calc w=1/[\s^2^(Fo^2^)+(0.1000P)^2^+0.0000P] where P=(Fo^2^+2Fc^2^)/3'
_refine_ls_weighting_scheme calc
_refine_ls_wR_factor_gt 0.2619
_refine_ls_wR_factor_ref 0.2684
_reflns_number_gt 3478
_reflns_number_total 3883
_reflns_threshold_expression >2sigma(I)
_cod_data_source_file ic990642r_1.cif
_cod_data_source_block drab10
_cod_original_cell_volume 2184.55(5)
_cod_database_code 4322548

loop_
_symmetry_equiv_pos_as_xyz
'x, y, z'
'-x+1/2, y+1/2, -z+1/2'
'-x, -y, -z'
'x-1/2, -y-1/2, z-1/2'

loop_
_atom_site_label
_atom_site_type_symbol
_atom_site_fract_x
_atom_site_fract_y
_atom_site_fract_z
_atom_site_U_iso_or_equiv
_atom_site_adp_type
_atom_site_occupancy
_atom_site_symmetry_multiplicity
_atom_site_calc_flag
_atom_site_refinement_flags
_atom_site_disorder_assembly
_atom_site_disorder_group
Si1 Si 1.4953(2) -0.14379(8) 1.34934(14) 0.0170(4) Uani 1 1 d . . .
Cu1 Cu 1.05653(10) -0.17768(4) 1.27608(8) 0.0258(3) Uani 1 1 d . . .
P1 P 1.4024(2) -0.37418(9) 1.22421(15) 0.0264(5) Uani 1 1 d . . .
F6 F 1.4927(7) -0.3907(3) 1.1261(4) 0.0512(14) Uani 1 1 d . . .
F5 F 1.5140(7) -0.4240(2) 1.2990(5) 0.0520(14) Uani 1 1 d . . .
F4 F 1.2741(7) -0.4285(3) 1.1870(6) 0.0631(17) Uani 1 1 d . . .
F3 F 1.2902(8) -0.3234(3) 1.1500(5) 0.0542(16) Uani 1 1 d . . .
F2 F 1.3136(6) -0.3566(3) 1.3231(4) 0.0448(13) Uani 1 1 d . . .
F1 F 1.5313(7) -0.3186(2) 1.2613(5) 0.0455(13) Uani 1 1 d . . .
S1 S 1.2012(2) -0.17870(8) 1.45015(14) 0.0221(4) Uani 1 1 d . . .
S2 S 0.8250(2) -0.11717(9) 1.28253(15) 0.0247(5) Uani 1 1 d . . .
S3 S 1.2075(2) -0.13110(8) 1.16404(14) 0.0222(4) Uani 1 1 d . . .
N1 N 0.9738(8) -0.2658(3) 1.2439(5) 0.0305(14) Uani 1 1 d . . .
N2 N 0.5231(11) -0.0858(4) 0.9817(7) 0.051(2) Uani 1 1 d . . .
C1 C 1.1354(9) -0.2489(4) 1.5122(6) 0.0349(19) Uani 1 1 d . . .
H1A H 1.1927 -0.2521 1.5866 0.052 Uiso 1 1 calc R . .
H1B H 1.1583 -0.2869 1.4717 0.052 Uiso 1 1 calc R . .
H1C H 1.0194 -0.2461 1.5122 0.052 Uiso 1 1 calc R . .
C2 C 1.4043(8) -0.2008(3) 1.4371(5) 0.0213(14) Uani 1 1 d . . .
H2A H 1.4036 -0.2444 1.4061 0.026 Uiso 1 1 calc R . .
H2B H 1.4720 -0.2019 1.5096 0.026 Uiso 1 1 calc R . .
C3 C 0.8914(10) -0.0501(4) 1.3699(8) 0.038(2) Uani 1 1 d . . .
H3A H 0.7991 -0.0226 1.3760 0.057 Uiso 1 1 calc R . .
H3B H 0.9718 -0.0254 1.3396 0.057 Uiso 1 1 calc R . .
H3C H 0.9391 -0.0659 1.4416 0.057 Uiso 1 1 calc R . .
C4 C 1.4600(11) -0.0593(4) 1.3858(7) 0.0358(18) Uani 1 1 d . . .
H4A H 1.5060 -0.0520 1.4617 0.054 Uiso 1 1 calc R . .
H4B H 1.3439 -0.0508 1.3745 0.054 Uiso 1 1 calc R . .
H4C H 1.5113 -0.0305 1.3403 0.054 Uiso 1 1 calc R . .
C5 C 1.1587(11) -0.1674(4) 1.0312(7) 0.0357(19) Uani 1 1 d . . .
H5A H 1.2235 -0.1475 0.9826 0.054 Uiso 1 1 calc R . .
H5B H 1.0441 -0.1610 1.0028 0.054 Uiso 1 1 calc R . .
H5C H 1.1821 -0.2134 1.0367 0.054 Uiso 1 1 calc R . .
C6 C 1.4109(7) -0.1614(3) 1.2042(5) 0.0173(13) Uani 1 1 d . . .
H6A H 1.4816 -0.1420 1.1578 0.021 Uiso 1 1 calc R . .
H6B H 1.4108 -0.2083 1.1927 0.021 Uiso 1 1 calc R . .
C7 C 1.7153(8) -0.1650(3) 1.3672(6) 0.0238(15) Uani 1 1 d . . .
H7A H 1.7645 -0.1588 1.4437 0.029 Uiso 1 1 calc R . .
H7B H 1.7259 -0.2108 1.3496 0.029 Uiso 1 1 calc R . .
C8 C 0.9394(9) -0.3191(4) 1.2330(6) 0.0289(17) Uani 1 1 d . . .
C9 C 0.8945(13) -0.3853(4) 1.2205(7) 0.038(2) Uani 1 1 d . . .
C10 C 0.6399(12) -0.0597(4) 0.9925(7) 0.040(2) Uani 1 1 d . . .
C11 C 0.7918(14) -0.0252(6) 1.0063(11) 0.049(3) Uani 1 1 d . . .
H9C H 0.990(16) -0.411(5) 1.229(9) 0.07(3) Uiso 1 1 d . . .
H9B H 0.849(11) -0.398(4) 1.276(7) 0.03(2) Uiso 1 1 d . . .
H9A H 0.780(16) -0.383(5) 1.165(10) 0.07(4) Uiso 1 1 d . . .
H11C H 0.78(2) 0.009(7) 0.987(13) 0.09(6) Uiso 1 1 d . . .
H11B H 0.832(15) -0.037(5) 0.959(10) 0.06(4) Uiso 1 1 d . . .
H11A H 0.863(18) -0.034(6) 1.073(13) 0.09(5) Uiso 1 1 d . . .

loop_
_atom_site_aniso_label
_atom_site_aniso_U_11
_atom_site_aniso_U_22
_atom_site_aniso_U_33
_atom_site_aniso_U_23
_atom_site_aniso_U_13
_atom_site_aniso_U_12
Si1 0.0110(9) 0.0232(9) 0.0176(9) -0.0017(7) 0.0045(7) -0.0005(7)
Cu1 0.0132(5) 0.0401(6) 0.0248(6) 0.0044(3) 0.0054(4) -0.0010(3)
P1 0.0269(10) 0.0305(10) 0.0239(10) -0.0021(7) 0.0104(9) 0.0007(8)
F6 0.051(3) 0.071(4) 0.036(3) -0.011(2) 0.022(3) 0.007(3)
F5 0.059(4) 0.045(3) 0.054(3) 0.011(2) 0.014(3) 0.017(3)
F4 0.042(3) 0.060(4) 0.087(5) -0.026(3) 0.011(3) -0.021(3)
F3 0.051(4) 0.072(4) 0.037(3) 0.015(2) 0.000(3) 0.020(3)
F2 0.042(3) 0.061(3) 0.036(3) -0.001(2) 0.022(2) 0.011(2)
F1 0.039(3) 0.044(3) 0.051(3) -0.007(2) 0.003(3) -0.008(2)
S1 0.0147(9) 0.0346(9) 0.0185(9) 0.0021(6) 0.0074(8) -0.0003(6)
S2 0.0115(8) 0.0361(10) 0.0269(10) 0.0095(7) 0.0043(8) 0.0005(6)
S3 0.0159(9) 0.0307(9) 0.0192(9) 0.0039(6) 0.0011(7) -0.0014(7)
N1 0.022(3) 0.044(4) 0.025(3) -0.006(3) 0.003(3) -0.001(3)
N2 0.052(5) 0.062(5) 0.040(4) 0.003(4) 0.012(4) -0.010(4)
C1 0.025(4) 0.056(5) 0.026(4) 0.013(3) 0.010(3) -0.008(4)
C2 0.020(3) 0.028(3) 0.018(3) 0.002(3) 0.009(3) 0.003(3)
C3 0.030(4) 0.027(4) 0.060(6) -0.001(4) 0.015(4) -0.003(3)
C4 0.034(5) 0.028(4) 0.044(5) 0.000(3) 0.004(4) 0.001(3)
C5 0.031(4) 0.050(5) 0.023(4) 0.004(3) -0.003(4) -0.012(4)
C6 0.002(3) 0.031(3) 0.019(3) 0.002(3) 0.003(3) 0.004(2)
C7 0.017(3) 0.031(3) 0.024(4) 0.002(3) 0.007(3) 0.003(3)
C8 0.020(4) 0.043(5) 0.022(4) 0.000(3) -0.004(4) 0.002(3)
C9 0.046(6) 0.035(4) 0.031(5) 0.004(3) 0.006(5) 0.004(4)
C10 0.042(5) 0.040(4) 0.041(5) -0.002(4) 0.018(4) -0.009(4)
C11 0.042(6) 0.049(6) 0.056(7) -0.004(5) 0.011(6) -0.009(5)

loop_
_atom_type_symbol
_atom_type_description
_atom_type_scat_dispersion_real
_atom_type_scat_dispersion_imag
_atom_type_scat_source
C C 0.0033 0.0016 'International Tables Vol C Tables 4.2.6.8 and 6.1.1.4'
H H 0.0000 0.0000 'International Tables Vol C Tables 4.2.6.8 and 6.1.1.4'
N N 0.0061 0.0033 'International Tables Vol C Tables 4.2.6.8 and 6.1.1.4'
F F 0.0171 0.0103 'International Tables Vol C Tables 4.2.6.8 and 6.1.1.4'
Si Si 0.0817 0.0704 'International Tables Vol C Tables 4.2.6.8 and 6.1.1.4'
P P 0.1023 0.0942 'International Tables Vol C Tables 4.2.6.8 and 6.1.1.4'
S S 0.1246 0.1234 'International Tables Vol C Tables 4.2.6.8 and 6.1.1.4'
Cu Cu 0.3201 1.2651 'International Tables Vol C Tables 4.2.6.8 and 6.1.1.4'

loop_
_geom_angle_atom_site_label_1
_geom_angle_atom_site_label_2
_geom_angle_atom_site_label_3
_geom_angle
_geom_angle_site_symmetry_1
_geom_angle_site_symmetry_3
_geom_angle_publ_flag
C4 Si1 C2 111.1(3) . . ?
C4 Si1 C6 112.1(3) . . ?
C2 Si1 C6 108.8(3) . . ?
C4 Si1 C7 113.0(4) . . ?
C2 Si1 C7 105.8(3) . . ?
C6 Si1 C7 105.7(3) . . ?
N1 Cu1 S3 119.01(18) . . ?
N1 Cu1 S1 107.1(2) . . ?
S3 Cu1 S1 109.28(7) . . ?
N1 Cu1 S2 104.01(19) . . ?
S3 Cu1 S2 110.40(7) . . ?
S1 Cu1 S2 106.25(7) . . ?
F4 P1 F6 90.5(3) . . ?
F4 P1 F5 90.6(3) . . ?
F6 P1 F5 90.3(3) . . ?
F4 P1 F2 90.5(3) . . ?
F6 P1 F2 179.1(3) . . ?
F5 P1 F2 89.9(3) . . ?
F4 P1 F1 179.4(4) . . ?
F6 P1 F1 89.6(3) . . ?
F5 P1 F1 90.0(3) . . ?
F2 P1 F1 89.5(3) . . ?
F4 P1 F3 89.8(4) . . ?
F6 P1 F3 90.3(3) . . ?
F5 P1 F3 179.3(3) . . ?
F2 P1 F3 89.6(3) . . ?
F1 P1 F3 89.6(3) . . ?
C1 S1 C2 101.4(4) . . ?
C1 S1 Cu1 105.5(3) . . ?
C2 S1 Cu1 105.7(2) . . ?
C3 S2 C7 101.8(4) . 1_455 ?
C3 S2 Cu1 105.4(3) . . ?
C7 S2 Cu1 103.5(2) 1_455 . ?
C5 S3 C6 99.5(4) . . ?
C5 S3 Cu1 109.2(3) . . ?
C6 S3 Cu1 106.2(2) . . ?
C8 N1 Cu1 172.8(7) . . ?
S1 C2 Si1 112.3(4) . . ?
S3 C6 Si1 112.6(3) . . ?
S2 C7 Si1 112.8(4) 1_655 . ?
N1 C8 C9 179.0(9) . . ?
N2 C10 C11 179.6(13) . . ?

loop_
_geom_bond_atom_site_label_1
_geom_bond_atom_site_label_2
_geom_bond_distance
_geom_bond_site_symmetry_2
_geom_bond_publ_flag
Si1 C4 1.861(8) . ?
Si1 C2 1.876(7) . ?
Si1 C6 1.880(7) . ?
Si1 C7 1.883(7) . ?
Cu1 N1 1.985(7) . ?
Cu1 S3 2.2727(18) . ?
Cu1 S1 2.319(2) . ?
Cu1 S2 2.3386(19) . ?
P1 F4 1.583(6) . ?
P1 F6 1.595(5) . ?
P1 F5 1.598(6) . ?
P1 F2 1.601(5) . ?
P1 F1 1.605(5) . ?
P1 F3 1.610(5) . ?
S1 C1 1.793(7) . ?
S1 C2 1.808(7) . ?
S2 C3 1.811(9) . ?
S2 C7 1.823(7) 1_455 ?
S3 C5 1.818(9) . ?
S3 C6 1.818(6) . ?
N1 C8 1.154(10) . ?
N2 C10 1.113(12) . ?
C7 S2 1.823(7) 1_655 ?
C8 C9 1.435(11) . ?
C10 C11 1.454(14) . ?
